data_7009806
loop_
_publ_author_name
'Biradha, Kumar'
'Mondal, Arunendu'
'Moulton, Brian'
'Zaworotko, Michael J.'

_publ_section_title
;
 Coexisting covalent and non-covalent planar networks in the crystal
 structures of {[M(bipy)2(NO3)2]&#x00B7;arene}n (M&#x2005;=&#x2005;Ni,
 1; Co, 2; arene&#x2005;=&#x2005;chlorobenzene, o-dichlorobenzene,
 benzene, nitrobenzene, toluene or anisole)&#x200A;&#x2020;
;
_journal_issue 21
_journal_name_full 'Journal of the Chemical Society, Dalton Transactions'
_journal_page_first 3837
_journal_paper_doi 10.1039/b003733h
_journal_year 2000
_chemical_formula_moiety 'Co N6 O6 C32 H28 '
_chemical_formula_sum 'C32 H28 Co N6 O6'
_chemical_formula_weight 651.54
_chemical_name_common 2-2PhH
_chemical_name_systematic ?
_space_group_IT_number 15
_symmetry_cell_setting monoclinic
_symmetry_space_group_name_Hall '-C 2yc'
_symmetry_space_group_name_H-M 'C 1 2/c 1'
_cell_angle_alpha 90.0
_cell_angle_beta 100.7670(10)
_cell_angle_gamma 90.0
_cell_formula_units_Z 4
_cell_length_a 21.3256(3)
_cell_length_b 11.53050(10)
_cell_length_c 12.60790(20)
_cell_measurement_reflns_used 24
_cell_measurement_temperature 293
_cell_measurement_theta_max 25.00
_cell_measurement_theta_min 20.00
_cell_volume 3045.64(7)
_computing_data_reduction 'NRCVAX DATRD2'
_computing_molecular_graphics NRCVAX
_computing_publication_material 'NRCVAX TABLES Jan 94 Version'
_computing_structure_refinement 'NRCVAX LSTSQ'
_computing_structure_solution 'NRCVAX SOLVER'
_diffrn_ambient_temperature 293
_diffrn_measurement_device 'Nonius CAD-4    '
_diffrn_measurement_method 'Omega scan b/P/b        '
_diffrn_radiation_monochromator graphite
_diffrn_radiation_source 'xray tube'
_diffrn_radiation_type 'Molybdenum K\a'
_diffrn_radiation_wavelength 0.70930
_diffrn_reflns_av_R_equivalents 0.035
_diffrn_reflns_limit_h_max 26
_diffrn_reflns_limit_h_min -26
_diffrn_reflns_limit_k_max 14
_diffrn_reflns_limit_k_min 0
_diffrn_reflns_limit_l_max 15
_diffrn_reflns_limit_l_min 0
_diffrn_reflns_number 8836
_diffrn_reflns_theta_max 26.50
_diffrn_reflns_theta_min 0.00
_exptl_absorpt_coefficient_mu 0.61
_exptl_absorpt_correction_T_max 1.0000
_exptl_absorpt_correction_T_min 1.0000
_exptl_absorpt_correction_type none
_exptl_crystal_density_diffrn 1.421
_exptl_crystal_F_000 1349.81
_exptl_crystal_size_max 0.20
_exptl_crystal_size_mid 0.20
_exptl_crystal_size_min 0.20
_refine_diff_density_max 0.87
_refine_diff_density_min -0.88
_refine_ls_goodness_of_fit_obs 2.19
_refine_ls_matrix_type full
_refine_ls_number_parameters 206
_refine_ls_number_reflns 2613
_refine_ls_R_factor_all 0.039
_refine_ls_R_factor_obs 0.039
_refine_ls_shift/esd_max 0.000
_refine_ls_structure_factor_coef F
_refine_ls_weighting_details 'w = 1/(\s^2^(F)+0.0000F^2^)'
_refine_ls_weighting_scheme calc
_refine_ls_wR_factor_all 0.049
_refine_ls_wR_factor_obs 0.049
_reflns_number_observed 2613
_reflns_number_total 3177
_reflns_observed_criterion 'Inet > 4.0\s(Inet)'
_cod_data_source_file b003733h.txt
_cod_data_source_block 2-2PhH
_cod_depositor_comments
;
The following automatic conversions were performed:
'_symmetry_cell_setting' value 'Monoclinic' changed to 'monoclinic'
according to '/home/saulius/struct/CIF-dictionaries/cif_core.dic'
dictionary named 'cif_core.dic' version 2.4.1 from 2010-06-29.

Automatic conversion script
Id: cif_fix_enum 1527 2010-12-29 10:47:43Z saulius 

The following automatic conversions were performed:

'_atom_site_thermal_displace_type' tag value 'Uij' was replaced with
'Uani' value 25 times.

Automatic conversion script
Id: cif_fix_values 1646 2011-03-28 12:23:43Z adriana 

The following automatic conversions were performed:

'_refine_ls_weighting_scheme' value '1/(\s^2^(F)+0.0000F^2^)' was
changed to 'calc'. New tag '_refine_ls_weighting_details' was
created. The value of the new tag was set to 'w =
1/(\s^2^(F)+0.0000F^2^)'.

Automatic conversion script
Id: cif_fix_values 3143 2015-03-26 13:38:13Z robertas 
;
_cod_original_sg_symbol_H-M 'C 2/c'
_cod_original_formula_sum 'Co N6 O6 C32 H28 '
_cod_database_code 7009806

loop_
_symmetry_equiv_pos_as_xyz
x,y,z
-x,-y,-z
1/2+x,1/2+y,z
1/2-x,1/2-y,-z
-x,y,1/2-z
x,-y,1/2+z
1/2-x,1/2+y,1/2-z
1/2+x,1/2-y,1/2+z

loop_
_atom_site_aniso_label
_atom_site_aniso_U_11
_atom_site_aniso_U_22
_atom_site_aniso_U_33
_atom_site_aniso_U_12
_atom_site_aniso_U_13
_atom_site_aniso_U_23
_atom_site_aniso_type_symbol
Co 0.01673(19) 0.00624(21) 0.01591(20) 0.00000 -0.00193(14) 0.00000 Co
O1 0.0243(7) 0.0254(9) 0.0197(7) -0.0023(6) 0.0031(6) 0.0002(6) O
O2 0.0442(10) 0.0419(14) 0.0797(15) 0.0143(9) 0.0018(10) -0.0341(11) O
O3 0.0445(11) 0.0313(12) 0.1115(19) -0.0057(9) 0.0354(11) 0.0164(12) O
N1 0.0275(9) 0.0202(11) 0.0216(9) 0.0046(8) 0.0012(7) -0.0016(8) N
N11 0.0233(11) 0.0101(13) 0.0194(12) 0.00000 -0.0011(9) 0.00000 N
N12 0.0195(11) 0.0095(13) 0.0201(12) 0.00000 -0.0008(9) 0.00000 N
N21 0.0187(8) 0.0115(9) 0.0195(8) -0.0012(6) -0.0002(6) 0.0007(7) N
C11 0.0323(11) 0.0117(11) 0.0193(10) -0.0007(9) -0.0010(8) 0.0011(9) C
C12 0.0384(11) 0.0139(12) 0.0198(11) -0.0008(9) 0.0010(9) -0.0018(9) C
C13 0.0275(14) 0.0116(16) 0.0243(15) 0.00000 0.0033(12) 0.00000 C
C14 0.0277(14) 0.0111(16) 0.0197(14) 0.00000 -0.0003(11) 0.00000 C
C15 0.0385(11) 0.0133(12) 0.0243(11) -0.0005(9) 0.0089(9) 0.0033(9) C
C16 0.0342(11) 0.0122(12) 0.0239(11) 0.0007(9) 0.0069(9) -0.0012(9) C
C21 0.0232(10) 0.0193(12) 0.0199(10) -0.0030(8) -0.0015(8) 0.0062(9) C
C22 0.0215(9) 0.0211(13) 0.0224(10) -0.0061(8) -0.0006(8) 0.0056(9) C
C23 0.0169(9) 0.0146(11) 0.0179(9) -0.0001(8) 0.0012(8) -0.0009(8) C
C24 0.0210(9) 0.0216(13) 0.0222(10) -0.0030(8) -0.0022(8) 0.0078(9) C
C25 0.0200(9) 0.0174(12) 0.0232(10) -0.0027(8) 0.0004(8) 0.0064(9) C
C31 0.098(3) 0.101(4) 0.118(4) -0.045(3) 0.025(3) 0.050(3) C
C32 0.0610(21) 0.085(3) 0.089(3) -0.0256(22) 0.0018(21) 0.057(3) C
C33 0.0690(25) 0.081(3) 0.109(3) -0.0258(23) 0.0025(23) 0.055(3) C
C34 0.069(3) 0.094(4) 0.173(5) -0.012(3) 0.012(3) 0.081(4) C
C35 0.067(3) 0.157(7) 0.158(6) -0.062(4) -0.028(3) 0.092(5) C
C36 0.095(4) 0.142(6) 0.112(4) -0.078(4) -0.005(3) 0.052(4) C

loop_
_atom_site_label
_atom_site_fract_x
_atom_site_fract_y
_atom_site_fract_z
_atom_site_U_iso_or_equiv
_atom_site_thermal_displace_type
_atom_site_calc_flag
_atom_site_refinement_flags
_atom_site_type_symbol
Co 0.50000 0.18353(3) 0.75000 0.01360(19) Uani ? S Co
O1 0.47777(6) 0.18418(14) 0.90560(11) 0.0233(7) Uani ? . O
O2 0.40701(9) 0.28742(19) 0.96403(19) 0.0565(12) Uani ? . O
O3 0.39470(9) 0.10379(19) 0.94964(20) 0.0597(14) Uani ? . O
N1 0.42470(8) 0.19131(17) 0.94043(14) 0.0236(9) Uani ? . N
N11 0.50000 0.37344(22) 0.75000 0.0183(12) Uani ? S N
N12 0.50000 0.99206(21) 0.75000 0.0170(11) Uani ? S N
N21 0.59712(7) 0.19644(15) 0.83587(13) 0.0171(8) Uani ? . N
C11 0.51583(10) 0.43469(19) 0.84211(16) 0.0219(11) Uani ? . C
C12 0.51651(10) 0.55463(20) 0.84587(16) 0.0246(11) Uani ? . C
C13 0.50000 0.6180(3) 0.75000 0.0213(15) Uani ? S C
C14 0.50000 0.7465(3) 0.75000 0.0201(15) Uani ? S C
C15 0.47829(11) 0.81004(20) 0.82994(17) 0.0250(11) Uani ? . C
C16 0.47925(10) 0.93031(20) 0.82748(16) 0.0232(11) Uani ? . C
C21 0.63797(9) 0.27525(20) 0.80857(16) 0.0215(9) Uani ? . C
C22 0.69737(9) 0.29844(19) 0.86959(17) 0.0223(10) Uani ? . C
C23 0.71813(8) 0.23870(19) 0.96567(15) 0.0168(9) Uani ? . C
C24 0.67604(9) 0.15579(20) 0.99397(17) 0.0224(10) Uani ? . C
C25 0.61743(9) 0.13729(20) 0.92779(16) 0.0207(10) Uani ? . C
C31 0.23246(23) 0.5494(5) 0.3519(4) 0.105(3) Uani ? . C
C32 0.20948(18) 0.4892(4) 0.2605(4) 0.080(3) Uani ? . C
C33 0.24748(19) 0.4158(4) 0.2164(4) 0.088(3) Uani ? . C
C34 0.31172(21) 0.4038(5) 0.2668(5) 0.114(4) Uani ? . C
C35 0.33445(23) 0.4662(7) 0.3588(6) 0.134(5) Uani ? . C
C36 0.2956(3) 0.5364(6) 0.4018(4) 0.119(4) Uani ? . C
H11 0.528 0.390 0.912 0.0315 Uiso ? . H
H12 0.528 0.597 0.917 0.0348 Uiso ? . H
H15 0.462 0.767 0.890 0.0354 Uiso ? . H
H16 0.463 0.975 0.886 0.0338 Uiso ? . H
H21 0.624 0.320 0.739 0.0314 Uiso ? . H
H22 0.726 0.358 0.844 0.0315 Uiso ? . H
H24 0.689 0.110 1.062 0.0325 Uiso ? . H
H25 0.588 0.077 0.950 0.0305 Uiso ? . H
H31 0.202 0.606 0.385 0.1171 Uiso ? . H
H32 0.163 0.498 0.225 0.0902 Uiso ? . H
H33 0.229 0.370 0.146 0.1002 Uiso ? . H
H34 0.343 0.349 0.235 0.1155 Uiso ? . H
H35 0.380 0.455 0.395 0.1296 Uiso ? . H
H36 0.315 0.582 0.474 0.1215 Uiso ? . H

loop_
_atom_type_symbol
_atom_type_description
_atom_type_scat_dispersion_real
_atom_type_scat_dispersion_imag
_atom_type_scat_source
Co ? 0.299 0.973 'International Tables Vol. IV Table 2.2B'
N ? 0.004 0.003 'International Tables Vol. IV Table 2.2B'
O ? 0.008 0.006 'International Tables Vol. IV Table 2.2B'
C ? 0.002 0.002 'International Tables Vol. IV Table 2.2B'
H ? 0.000 0.000 'International Tables Vol. IV Table 2.2B'

loop_
_geom_angle_atom_site_label_1
_geom_angle_atom_site_label_2
_geom_angle_atom_site_label_3
_geom_angle
_geom_angle_site_symmetry_1
_geom_angle_site_symmetry_2
_geom_angle_site_symmetry_3
_geom_angle_publ_flag
O1 Co O1a 179.59(6) ? ? ? ?
Co O1 N1 133.04(12) ? ? ? ?
O1 N1 O2 118.00(20) ? ? ? ?
O1 N1 O3 119.45(19) ? ? ? ?
O2 N1 O3 122.54(21) ? ? ? ?
C11 N11 C11a 116.77(23) ? ? ? ?
C16 N12 C16a 116.26(22) ? ? ? ?
C21 N21 C25 116.28(16) ? ? ? ?
N11 C11 C12 123.55(19) ? ? ? ?
N11 C11 H11 117.62(21) ? ? ? ?
C12 C11 H11 118.83(19) ? ? ? ?
C11 C12 C13 119.52(20) ? ? ? ?
C11 C12 H12 121.10(20) ? ? ? ?
C13 C12 H12 119.37(22) ? ? ? ?
C12 C13 C12a 117.1(3) ? ? ? ?
C12 C13 C14 121.46(14) ? ? ? ?
C12a C13 C14 121.46(14) ? ? ? ?
C13 C14 C15 121.70(14) ? ? ? ?
C13 C14 C15a 121.70(14) ? ? ? ?
C15 C14 C15a 116.6(3) ? ? ? ?
C14 C15 C16 120.05(21) ? ? ? ?
C14 C15 H15 119.30(22) ? ? ? ?
C16 C15 H15 120.64(21) ? ? ? ?
N12 C16 C15 123.52(20) ? ? ? ?
N12 C16 H16 117.51(22) ? ? ? ?
C15 C16 H16 118.96(20) ? ? ? ?
N21 C21 C22 123.94(18) ? ? ? ?
N21 C21 H21 118.02(18) ? ? ? ?
C22 C21 H21 118.03(20) ? ? ? ?
C21 C22 C23 119.93(19) ? ? ? ?
C21 C22 H22 120.13(19) ? ? ? ?
C23 C22 H22 119.94(18) ? ? ? ?
C22 C23 C23b 121.72(18) ? ? ? ?
C22 C23 C24 116.37(16) ? ? ? ?
C23b C23 C24 121.91(18) ? ? ? ?
C23 C24 C25 120.05(18) ? ? ? ?
C23 C24 H24 119.83(18) ? ? ? ?
C25 C24 H24 120.12(19) ? ? ? ?
N21 C25 C24 123.42(19) ? ? ? ?
N21 C25 H25 118.26(17) ? ? ? ?
C24 C25 H25 118.32(19) ? ? ? ?
C32 C31 C36 119.8(6) ? ? ? ?
C32 C31 H31 120.0(5) ? ? ? ?
C36 C31 H31 120.1(6) ? ? ? ?
C31 C32 C33 121.2(4) ? ? ? ?
C31 C32 H32 119.3(6) ? ? ? ?
C33 C32 H32 119.5(5) ? ? ? ?
C32 C33 C34 118.8(5) ? ? ? ?
C32 C33 H33 120.4(4) ? ? ? ?
C34 C33 H33 120.8(6) ? ? ? ?
C33 C34 C35 119.4(6) ? ? ? ?
C33 C34 H34 121.5(7) ? ? ? ?
C35 C34 H34 119.1(5) ? ? ? ?
C34 C35 C36 120.6(5) ? ? ? ?
C34 C35 H35 118.2(8) ? ? ? ?
C36 C35 H35 121.1(8) ? ? ? ?
C31 C36 C35 120.2(6) ? ? ? ?
C31 C36 H36 121.5(7) ? ? ? ?
C35 C36 H36 118.3(6) ? ? ? ?

loop_
_geom_bond_atom_site_label_1
_geom_bond_atom_site_label_2
_geom_bond_distance
_geom_bond_site_symmetry_1
_geom_bond_site_symmetry_2
_geom_bond_publ_flag
Co O1 2.1027(14) ? ? ?
Co O1a 2.1027(14) ? ? ?
O1 N1 1.2908(22) ? ? ?
O2 N1 1.225(3) ? ? ?
O3 N1 1.212(3) ? ? ?
N11 C11 1.3472(24) ? ? ?
N11 C11a 1.3472(24) ? ? ?
N12 C16 1.349(3) ? ? ?
N12 C16a 1.349(3) ? ? ?
N21 C21 1.347(3) ? ? ?
N21 C25 1.345(3) ? ? ?
C11 C12 1.384(3) ? ? ?
C11 H11 1.0139(20) ? ? ?
C12 C13 1.400(3) ? ? ?
C12 H12 1.0131(20) ? ? ?
C13 C12a 1.400(3) ? ? ?
C13 C14 1.482(4) ? ? ?
C14 C15 1.393(3) ? ? ?
C14 C15a 1.393(3) ? ? ?
C15 C16 1.387(3) ? ? ?
C15 H15 1.0171(21) ? ? ?
C16 H16 1.0155(21) ? ? ?
C21 C22 1.380(3) ? ? ?
C21 H21 1.0103(20) ? ? ?
C22 C23 1.392(3) ? ? ?
C22 H22 1.0031(21) ? ? ?
C23 C23b 1.492(3) ? ? ?
C23 C24 1.402(3) ? ? ?
C24 C25 1.384(3) ? ? ?
C24 H24 1.0041(20) ? ? ?
C25 H25 1.0061(20) ? ? ?
C31 C32 1.357(8) ? ? ?
C31 C36 1.383(8) ? ? ?
C31 H31 1.059(6) ? ? ?
C32 C33 1.360(8) ? ? ?
C32 H32 1.022(4) ? ? ?
C33 C34 1.405(6) ? ? ?
C33 H33 1.040(5) ? ? ?
C34 C35 1.374(11) ? ? ?
C34 H34 1.055(6) ? ? ?
C35 C36 1.344(12) ? ? ?
C35 H35 1.001(5) ? ? ?
C36 H36 1.058(6) ? ? ?

loop_
_geom_contact_atom_site_label_1
_geom_contact_atom_site_label_2
_geom_contact_distance
_geom_contact_site_symmetry_1
_geom_contact_site_symmetry_2
_geom_contact_publ_flag
? ? ? ? ? ?

loop_
_geom_torsion_atom_site_label_1
_geom_torsion_atom_site_label_2
_geom_torsion_atom_site_label_3
_geom_torsion_atom_site_label_4
_geom_torsion
_geom_torsion_site_symmetry_1
_geom_torsion_site_symmetry_2
_geom_torsion_site_symmetry_3
_geom_torsion_site_symmetry_4
_geom_torsion_publ_flag
? ? ? ? ? ? ? ? ? ?
